data_2222874
loop_
_publ_author_name
'Xue, Li-Ping'
'Qin, Jian-Hua'

_publ_section_title
;
 2-Iodo-1,3-dimethoxybenzene
;
_journal_coeditor_code SI2185
_journal_issue 8
_journal_name_full 'Acta Crystallographica Section E'
_journal_page_first o1790
_journal_paper_doi 10.1107/S1600536809025264
_journal_volume 65
_journal_year 2009
_chemical_formula_iupac 'C8 H9 I O2'
_chemical_formula_moiety 'C8 H9 I O2'
_chemical_formula_sum 'C8 H9 I O2'
_chemical_formula_weight 264.05
_chemical_name_systematic
;
2-Iodo-1,3-dimethoxybenzene
;
_space_group_IT_number 36
_symmetry_cell_setting orthorhombic
_symmetry_space_group_name_Hall 'C 2c -2'
_symmetry_space_group_name_H-M 'C m c 21'
_atom_sites_solution_hydrogens geom
_atom_sites_solution_primary direct
_atom_sites_solution_secondary difmap
_audit_creation_method SHELXL-97
_cell_angle_alpha 90.00
_cell_angle_beta 90.00
_cell_angle_gamma 90.00
_cell_formula_units_Z 4
_cell_length_a 12.5767(13)
_cell_length_b 8.6788(8)
_cell_length_c 8.4338(9)
_cell_measurement_reflns_used 1365
_cell_measurement_temperature 296(2)
_cell_measurement_theta_max 27.48
_cell_measurement_theta_min 3.74
_cell_volume 920.55(16)
_computing_cell_refinement 'SAINT (Bruker, 1997)'
_computing_data_collection 'SMART (Bruker, 1997)'
_computing_data_reduction 'SAINT (Bruker, 1997)'
_computing_molecular_graphics 'SHELXTL (Sheldrick, 2008)'
_computing_publication_material 'SHELXTL (Sheldrick, 2008) and PLATON (Spek, 2009)'
_computing_structure_refinement 'SHELXL97 (Sheldrick, 2008)'
_computing_structure_solution 'SHELXS97 (Sheldrick, 2008)'
_diffrn_ambient_temperature 296(2)
_diffrn_measured_fraction_theta_full 0.986
_diffrn_measured_fraction_theta_max 0.986
_diffrn_measurement_device_type 'Bruker P4'
_diffrn_measurement_method \w
_diffrn_radiation_monochromator graphite
_diffrn_radiation_source 'fine-focus sealed tube'
_diffrn_radiation_type MoK\a
_diffrn_radiation_wavelength 0.71073
_diffrn_reflns_av_R_equivalents 0.0166
_diffrn_reflns_av_sigmaI/netI 0.0172
_diffrn_reflns_limit_h_max 15
_diffrn_reflns_limit_h_min -15
_diffrn_reflns_limit_k_max 7
_diffrn_reflns_limit_k_min -10
_diffrn_reflns_limit_l_max 10
_diffrn_reflns_limit_l_min -9
_diffrn_reflns_number 2731
_diffrn_reflns_theta_full 25.50
_diffrn_reflns_theta_max 25.50
_diffrn_reflns_theta_min 3.74
_diffrn_standards_interval_count 0
_diffrn_standards_interval_time 0
_diffrn_standards_number 0
_exptl_absorpt_coefficient_mu 3.430
_exptl_absorpt_correction_T_max 0.6158
_exptl_absorpt_correction_T_min 0.4995
_exptl_absorpt_correction_type multi-scan
_exptl_absorpt_process_details '(SADABS; Bruker, 1997)'
_exptl_crystal_colour White
_exptl_crystal_density_diffrn 1.905
_exptl_crystal_density_method 'not measured'
_exptl_crystal_description Prism
_exptl_crystal_F_000 504
_exptl_crystal_size_max 0.23
_exptl_crystal_size_mid 0.19
_exptl_crystal_size_min 0.16
_refine_diff_density_max 1.024
_refine_diff_density_min -0.840
_refine_ls_abs_structure_details 'Flack (1983), 362 Friedel pairs'
_refine_ls_abs_structure_Flack -0.05(4)
_refine_ls_extinction_method none
_refine_ls_goodness_of_fit_ref 1.121
_refine_ls_hydrogen_treatment constr
_refine_ls_matrix_type full
_refine_ls_number_parameters 55
_refine_ls_number_reflns 850
_refine_ls_number_restraints 1
_refine_ls_restrained_S_all 1.121
_refine_ls_R_factor_all 0.0190
_refine_ls_R_factor_gt 0.0186
_refine_ls_shift/su_max 0.001
_refine_ls_shift/su_mean 0.000
_refine_ls_structure_factor_coef Fsqd
_refine_ls_weighting_details 'w=1/[\s^2^(Fo^2^)+(0.0245P)^2^+0.6278P] where P=(Fo^2^+2Fc^2^)/3'
_refine_ls_weighting_scheme calc
_refine_ls_wR_factor_gt 0.0459
_refine_ls_wR_factor_ref 0.0461
_reflns_number_gt 840
_reflns_number_total 850
_reflns_threshold_expression I>2\s(I)
_cod_data_source_file si2185.cif
_cod_data_source_block I
_cod_depositor_comments
;
The following automatic conversions were performed:
'_symmetry_cell_setting' value 'Orthorhombic' changed to 'orthorhombic'
according to '/home/saulius/struct/CIF-dictionaries/cif_core.dic'
dictionary named 'cif_core.dic' version 2.4.1 from 2010-06-29.

Automatic conversion script
Id: cif_fix_enum 1527 2010-12-29 10:47:43Z saulius 

The following automatic conversions were performed:

'_symmetry_cell_setting' value 'Orthorhombic' changed to
'orthorhombic' according to
/home/saulius/struct/CIF-dictionaries/cif_core.dic dictionary named
'cif_core.dic' version 2.4.1 from 2010-06-29.

Automatic conversion script
Id: cif_fix_values 1715 2011-07-08 13:25:40Z adriana 
;
_cod_database_code 2222874
_cod_database_fobs_code 2222874

loop_
_symmetry_equiv_pos_as_xyz
'x, y, z'
'-x, -y, z+1/2'
'x, -y, z+1/2'
'-x, y, z'
'x+1/2, y+1/2, z'
'-x+1/2, -y+1/2, z+1/2'
'x+1/2, -y+1/2, z+1/2'
'-x+1/2, y+1/2, z'

loop_
_atom_site_type_symbol
_atom_site_label
_atom_site_fract_x
_atom_site_fract_y
_atom_site_fract_z
_atom_site_U_iso_or_equiv
_atom_site_adp_type
_atom_site_calc_flag
_atom_site_refinement_flags
_atom_site_occupancy
_atom_site_disorder_assembly
_atom_site_disorder_group
I I1 1.0000 0.95668(3) 0.54168(9) 0.04533(12) Uani d S 1 . .
O O1 0.8137(2) 0.7922(4) 0.7118(3) 0.0562(8) Uani d . 1 . .
C C1 1.0000 0.5564(7) 0.9408(11) 0.073(2) Uani d S 1 . .
H H1A 1.0000 0.4784 1.0163 0.088 Uiso calc SR 1 . .
C C2 0.9046(4) 0.6130(5) 0.8860(6) 0.0637(12) Uani d . 1 . .
H H2A 0.8409 0.5739 0.9250 0.076 Uiso calc R 1 . .
C C3 0.9038(3) 0.7287(4) 0.7725(4) 0.0432(9) Uani d . 1 . .
C C4 1.0000 0.7859(5) 0.7165(6) 0.0374(11) Uani d S 1 . .
C C5 0.7137(4) 0.7340(7) 0.7685(7) 0.0776(16) Uani d . 1 . .
H H5A 0.6566 0.7868 0.7160 0.116 Uiso calc R 1 . .
H H5B 0.7087 0.7505 0.8808 0.116 Uiso calc R 1 . .
H H5C 0.7091 0.6256 0.7464 0.116 Uiso calc R 1 . .

loop_
_atom_site_aniso_label
_atom_site_aniso_U_11
_atom_site_aniso_U_22
_atom_site_aniso_U_33
_atom_site_aniso_U_12
_atom_site_aniso_U_13
_atom_site_aniso_U_23
I1 0.04655(17) 0.05029(18) 0.0391(2) 0.000 0.000 0.01194(17)
O1 0.0454(16) 0.0700(18) 0.0531(19) -0.0124(14) 0.0033(14) 0.0111(15)
C1 0.099(6) 0.052(4) 0.068(5) 0.000 0.000 0.030(3)
C2 0.085(3) 0.051(2) 0.055(3) -0.016(2) 0.009(2) 0.014(2)
C3 0.058(2) 0.0384(16) 0.033(2) -0.0055(16) 0.0005(16) -0.0015(15)
C4 0.055(3) 0.030(2) 0.027(3) 0.000 0.000 -0.0008(19)
C5 0.056(3) 0.086(4) 0.091(5) -0.023(3) 0.010(3) 0.007(3)

loop_
_atom_type_symbol
_atom_type_description
_atom_type_scat_dispersion_real
_atom_type_scat_dispersion_imag
_atom_type_scat_source
C C 0.0033 0.0016 'International Tables Vol C Tables 4.2.6.8 and 6.1.1.4'
O O 0.0106 0.0060 'International Tables Vol C Tables 4.2.6.8 and 6.1.1.4'
I I -0.4742 1.8119 'International Tables Vol C Tables 4.2.6.8 and 6.1.1.4'
H H 0.0000 0.0000 'International Tables Vol C Tables 4.2.6.8 and 6.1.1.4'

loop_
_geom_angle_atom_site_label_1
_geom_angle_atom_site_label_2
_geom_angle_atom_site_label_3
_geom_angle_site_symmetry_1
_geom_angle_site_symmetry_3
_geom_angle
_geom_angle_publ_flag
C3 O1 C5 . . 117.5(4) ?
C2 C1 C2 . 4_755 121.3(6) ?
C2 C1 H1A . . 119.3 ?
C2 C1 H1A 4_755 . 119.3 ?
C1 C2 C3 . . 119.8(5) ?
C1 C2 H2A . . 120.1 ?
C3 C2 H2A . . 120.1 ?
O1 C3 C2 . . 124.0(4) ?
O1 C3 C4 . . 116.9(3) ?
C2 C3 C4 . . 119.1(4) ?
C3 C4 C3 4_755 . 121.0(5) ?
C3 C4 I1 4_755 . 119.5(2) ?
C3 C4 I1 . . 119.5(2) ?
O1 C5 H5A . . 109.5 ?
O1 C5 H5B . . 109.5 ?
H5A C5 H5B . . 109.5 ?
O1 C5 H5C . . 109.5 ?
H5A C5 H5C . . 109.5 ?
H5B C5 H5C . . 109.5 ?

loop_
_geom_bond_atom_site_label_1
_geom_bond_atom_site_label_2
_geom_bond_site_symmetry_2
_geom_bond_distance
_geom_bond_publ_flag
I1 C4 . 2.090(5) ?
O1 C3 . 1.359(5) ?
O1 C5 . 1.437(6) ?
C1 C2 . 1.376(6) ?
C1 C2 4_755 1.376(6) ?
C1 H1A . 0.9300 ?
C2 C3 . 1.388(5) ?
C2 H2A . 0.9300 ?
C3 C4 . 1.391(5) ?
C4 C3 4_755 1.391(5) ?
C5 H5A . 0.9600 ?
C5 H5B . 0.9600 ?
C5 H5C . 0.9600 ?

loop_
_geom_hbond_atom_site_label_D
_geom_hbond_atom_site_label_H
_geom_hbond_atom_site_label_A
_geom_hbond_site_symmetry_A
_geom_hbond_distance_DH
_geom_hbond_distance_HA
_geom_hbond_distance_DA
_geom_hbond_angle_DHA
_geom_hbond_publ_flag
C1 H1A Cg1 4_565 0.93 2.94 3.824(9) 159 y

loop_
_geom_torsion_atom_site_label_1
_geom_torsion_atom_site_label_2
_geom_torsion_atom_site_label_3
_geom_torsion_atom_site_label_4
_geom_torsion_site_symmetry_1
_geom_torsion_site_symmetry_2
_geom_torsion_site_symmetry_3
_geom_torsion_site_symmetry_4
_geom_torsion
_geom_torsion_publ_flag
C2 C1 C2 C3 4_755 . . . 0.5(11) ?
C5 O1 C3 C2 . . . . -0.7(6) ?
C5 O1 C3 C4 . . . . 179.9(4) ?
C1 C2 C3 O1 . . . . -179.7(5) ?
C1 C2 C3 C4 . . . . -0.3(7) ?
O1 C3 C4 C3 . . . 4_755 179.6(3) ?
C2 C3 C4 C3 . . . 4_755 0.1(7) ?
O1 C3 C4 I1 . . . . -1.9(5) ?
C2 C3 C4 I1 . . . . 178.6(3) ?
